data_1503828
loop_
_publ_author_name
'Tang, Yu'
'Cole, Kevin P.'
'Buchanan, Grant S.'
'Li, Gang'
'Hsung, Richard P.'

_publ_section_title
;
 Total synthesis of phomactin A.
;
_journal_issue 7
_journal_name_full 'Organic letters'
_journal_page_first 1591
_journal_page_last 1594
_journal_paper_doi 10.1021/ol900237e
_journal_volume 11
_journal_year 2009
_chemical_formula_moiety 'C25 H44 O4 Si'
_chemical_formula_sum 'C25 H44 O4 Si'
_chemical_formula_weight 436.69
_chemical_name_common 04320
_chemical_name_systematic
; 
 ? 
;
_space_group_IT_number 2
_symmetry_cell_setting triclinic
_symmetry_space_group_name_Hall '-P 1'
_symmetry_space_group_name_H-M 'P -1'
_atom_sites_solution_hydrogens geom
_atom_sites_solution_primary direct
_atom_sites_solution_secondary difmap
_audit_creation_method SHELXL-97
_cell_angle_alpha 101.813(1)
_cell_angle_beta 93.644(1)
_cell_angle_gamma 94.256(1)
_cell_formula_units_Z 2
_cell_length_a 9.4004(7)
_cell_length_b 10.2614(8)
_cell_length_c 13.271(1)
_cell_measurement_reflns_used 2890
_cell_measurement_temperature 173(2)
_cell_measurement_theta_max 27.52
_cell_measurement_theta_min 2.30
_cell_volume 1245.50(16)
_computing_cell_refinement 'SAINT, Bruker'
_computing_data_collection 'SMART, Bruker'
_computing_data_reduction 'SAINT, Bruker'
_computing_molecular_graphics 'SHELXTL, Bruker'
_computing_publication_material 'Bruker SHELXTL'
_computing_structure_refinement 'SHELXL-97 (Sheldrick, 1997)'
_computing_structure_solution SIR97
_diffrn_ambient_temperature 173(2)
_diffrn_measured_fraction_theta_full 0.992
_diffrn_measured_fraction_theta_max 0.992
_diffrn_measurement_device_type 'Bruker SMART Platform CCD'
_diffrn_measurement_method 'area detector, \w scans per \f'
_diffrn_radiation_monochromator graphite
_diffrn_radiation_source 'normal-focus sealed tube'
_diffrn_radiation_type MoK\a
_diffrn_radiation_wavelength 0.71073
_diffrn_reflns_av_R_equivalents 0.0286
_diffrn_reflns_av_sigmaI/netI 0.0316
_diffrn_reflns_limit_h_max 12
_diffrn_reflns_limit_h_min -12
_diffrn_reflns_limit_k_max 13
_diffrn_reflns_limit_k_min -13
_diffrn_reflns_limit_l_max 17
_diffrn_reflns_limit_l_min -17
_diffrn_reflns_number 15061
_diffrn_reflns_theta_full 27.53
_diffrn_reflns_theta_max 27.53
_diffrn_reflns_theta_min 1.57
_exptl_absorpt_coefficient_mu 0.121
_exptl_absorpt_correction_T_max 0.9809
_exptl_absorpt_correction_T_min 0.9622
_exptl_absorpt_correction_type multi-scan
_exptl_absorpt_process_details 'SADABS, R. Blessing, 1995'
_exptl_crystal_colour colorless
_exptl_crystal_density_diffrn 1.164
_exptl_crystal_density_method 'not measured'
_exptl_crystal_description block
_exptl_crystal_F_000 480
_exptl_crystal_size_max 0.32
_exptl_crystal_size_mid 0.24
_exptl_crystal_size_min 0.16
_refine_diff_density_max 0.518
_refine_diff_density_min -0.149
_refine_diff_density_rms 0.049
_refine_ls_extinction_method none
_refine_ls_goodness_of_fit_ref 1.021
_refine_ls_hydrogen_treatment refall
_refine_ls_matrix_type full
_refine_ls_number_parameters 447
_refine_ls_number_reflns 5696
_refine_ls_number_restraints 0
_refine_ls_restrained_S_all 1.021
_refine_ls_R_factor_all 0.0503
_refine_ls_R_factor_gt 0.0401
_refine_ls_shift/su_max 0.000
_refine_ls_shift/su_mean 0.000
_refine_ls_structure_factor_coef Fsqd
_refine_ls_weighting_details 'calc w=1/[\s^2^(Fo^2^)+(0.0612P)^2^+0.3984P] where P=(Fo^2^+2Fc^2^)/3'
_refine_ls_weighting_scheme calc
_refine_ls_wR_factor_gt 0.1031
_refine_ls_wR_factor_ref 0.1130
_reflns_number_gt 4766
_reflns_number_total 5696
_reflns_threshold_expression >2sigma(I)
_cod_data_source_file ol900237e_si_003.cif
_cod_data_source_block 04320
_cod_original_cell_volume 1245.5(2)
_cod_original_sg_symbol_H-M P-1
_cod_database_code 1503828

loop_
_symmetry_equiv_pos_as_xyz
'x, y, z'
'-x, -y, -z'

loop_
_atom_site_label
_atom_site_type_symbol
_atom_site_fract_x
_atom_site_fract_y
_atom_site_fract_z
_atom_site_U_iso_or_equiv
_atom_site_adp_type
_atom_site_occupancy
_atom_site_symmetry_multiplicity
_atom_site_calc_flag
Si1 Si 0.60610(4) 0.77634(4) 0.35489(3) 0.02322(11) Uani 1 1 d
O1 O 0.76929(11) 0.34231(10) 0.33614(8) 0.0326(2) Uani 1 1 d
O2 O 1.00030(9) 0.52086(9) 0.16380(7) 0.02123(19) Uani 1 1 d
O3 O 0.82036(12) 0.59468(11) 0.44961(7) 0.0327(2) Uani 1 1 d
H3O H 0.775(3) 0.508(3) 0.429(2) 0.085(8) Uiso 1 1 d
O4 O 0.75148(10) 0.74561(9) 0.29327(7) 0.0248(2) Uani 1 1 d
C1 C 0.88706(14) 0.34803(13) 0.30261(10) 0.0232(3) Uani 1 1 d
C2 C 0.94392(15) 0.22147(13) 0.24131(10) 0.0253(3) Uani 1 1 d
C3 C 1.05533(14) 0.25220(13) 0.16625(11) 0.0253(3) Uani 1 1 d
H3A H 1.0018(17) 0.2781(16) 0.1091(12) 0.024(4) Uiso 1 1 d
C4 C 1.16103(14) 0.37345(14) 0.21303(11) 0.0256(3) Uani 1 1 d
H4A H 1.2197(18) 0.3555(16) 0.2697(13) 0.029(4) Uiso 1 1 d
H4B H 1.2220(17) 0.3918(16) 0.1606(13) 0.028(4) Uiso 1 1 d
C5 C 1.08403(13) 0.49707(13) 0.25090(10) 0.0219(3) Uani 1 1 d
H5A H 1.1521(15) 0.5726(15) 0.2787(11) 0.017(3) Uiso 1 1 d
C6 C 0.98715(14) 0.47668(13) 0.33506(10) 0.0220(3) Uani 1 1 d
H6A H 1.0438(17) 0.4645(15) 0.3906(12) 0.025(4) Uiso 1 1 d
C7 C 0.90773(14) 0.60192(13) 0.36692(10) 0.0230(3) Uani 1 1 d
H7A H 0.9776(18) 0.6794(17) 0.3952(13) 0.032(4) Uiso 1 1 d
C8 C 0.82180(13) 0.62636(12) 0.27202(9) 0.0201(2) Uani 1 1 d
H8A H 0.7506(16) 0.5486(15) 0.2468(11) 0.020(4) Uiso 1 1 d
C9 C 0.91718(13) 0.63532(12) 0.18236(10) 0.0212(3) Uani 1 1 d
C10 C 0.82555(15) 0.62485(14) 0.08051(10) 0.0260(3) Uani 1 1 d
H10A H 0.8916(17) 0.6106(16) 0.0264(13) 0.027(4) Uiso 1 1 d
H10B H 0.7881(17) 0.7102(16) 0.0820(12) 0.025(4) Uiso 1 1 d
C11 C 0.70096(15) 0.51515(15) 0.05417(11) 0.0285(3) Uani 1 1 d
H11A H 0.6258(17) 0.5351(16) 0.0996(13) 0.026(4) Uiso 1 1 d
H11B H 0.659(2) 0.5189(18) -0.0135(15) 0.042(5) Uiso 1 1 d
C12 C 0.74526(15) 0.37678(14) 0.05129(10) 0.0268(3) Uani 1 1 d
H12A H 0.8300(18) 0.3578(17) 0.0163(13) 0.032(4) Uiso 1 1 d
C13 C 0.68389(15) 0.27950(14) 0.09096(11) 0.0287(3) Uani 1 1 d
C14 C 0.74961(16) 0.14807(14) 0.08302(12) 0.0321(3) Uani 1 1 d
H14A H 0.8199(18) 0.1404(17) 0.0304(13) 0.031(4) Uiso 1 1 d
H14B H 0.673(2) 0.0747(19) 0.0590(14) 0.042(5) Uiso 1 1 d
C15 C 0.81787(16) 0.12230(14) 0.18469(12) 0.0315(3) Uani 1 1 d
H15A H 0.8525(19) 0.0364(19) 0.1701(14) 0.037(4) Uiso 1 1 d
H15B H 0.744(2) 0.1188(18) 0.2341(14) 0.039(5) Uiso 1 1 d
C16 C 1.0127(2) 0.16091(16) 0.32842(13) 0.0366(3) Uani 1 1 d
H16A H 0.942(2) 0.141(2) 0.3713(16) 0.047(5) Uiso 1 1 d
H16B H 1.092(2) 0.221(2) 0.3716(16) 0.050(5) Uiso 1 1 d
H16C H 1.050(2) 0.076(2) 0.2985(15) 0.049(5) Uiso 1 1 d
C17 C 1.13592(19) 0.13131(16) 0.12207(14) 0.0379(4) Uani 1 1 d
H17A H 1.192(2) 0.1503(19) 0.0659(15) 0.046(5) Uiso 1 1 d
H17B H 1.071(2) 0.052(2) 0.0958(16) 0.050(5) Uiso 1 1 d
H17C H 1.205(2) 0.1106(19) 0.1749(15) 0.045(5) Uiso 1 1 d
C18 C 0.54518(17) 0.28777(19) 0.14223(15) 0.0392(4) Uani 1 1 d
H18A H 0.512(2) 0.370(3) 0.1499(18) 0.065(7) Uiso 1 1 d
H18B H 0.550(2) 0.257(2) 0.2054(19) 0.061(6) Uiso 1 1 d
H18C H 0.468(3) 0.231(2) 0.097(2) 0.072(7) Uiso 1 1 d
C19 C 1.01609(16) 0.76479(14) 0.20429(12) 0.0295(3) Uani 1 1 d
H19A H 1.070(2) 0.768(2) 0.1466(16) 0.050(5) Uiso 1 1 d
H19B H 1.083(2) 0.7707(19) 0.2652(15) 0.042(5) Uiso 1 1 d
H19C H 0.9609(19) 0.8400(19) 0.2162(14) 0.038(5) Uiso 1 1 d
C20 C 0.48759(16) 0.61947(16) 0.34964(12) 0.0323(3) Uani 1 1 d
H20A H 0.428(2) 0.598(2) 0.2838(16) 0.049(5) Uiso 1 1 d
H20B H 0.542(2) 0.545(2) 0.3515(16) 0.054(6) Uiso 1 1 d
C21 C 0.3896(2) 0.6282(2) 0.43734(14) 0.0470(4) Uani 1 1 d
H21A H 0.332(2) 0.544(2) 0.4312(16) 0.057(6) Uiso 1 1 d
H21B H 0.323(3) 0.705(2) 0.4394(18) 0.065(7) Uiso 1 1 d
H21C H 0.442(2) 0.643(2) 0.5032(19) 0.066(7) Uiso 1 1 d
C22 C 0.65456(15) 0.86752(15) 0.49107(11) 0.0287(3) Uani 1 1 d
H22A H 0.568(2) 0.8988(19) 0.5198(14) 0.042(5) Uiso 1 1 d
H22B H 0.6829(19) 0.8060(19) 0.5297(14) 0.038(5) Uiso 1 1 d
C23 C 0.76753(19) 0.98513(18) 0.50129(14) 0.0397(4) Uani 1 1 d
H23A H 0.792(2) 1.029(2) 0.5735(17) 0.055(6) Uiso 1 1 d
H23B H 0.735(2) 1.049(2) 0.4646(16) 0.046(5) Uiso 1 1 d
H23C H 0.855(2) 0.960(2) 0.4734(16) 0.048(5) Uiso 1 1 d
C24 C 0.51127(17) 0.89003(17) 0.28533(12) 0.0338(3) Uani 1 1 d
H24A H 0.424(2) 0.905(2) 0.3164(16) 0.052(6) Uiso 1 1 d
H24B H 0.568(2) 0.979(2) 0.3008(14) 0.044(5) Uiso 1 1 d
C25 C 0.4799(3) 0.8406(3) 0.16943(15) 0.0610(6) Uani 1 1 d
H25A H 0.427(3) 0.902(2) 0.1389(19) 0.069(7) Uiso 1 1 d
H25B H 0.423(3) 0.757(3) 0.156(2) 0.078(8) Uiso 1 1 d
H25C H 0.559(3) 0.820(3) 0.137(2) 0.080(8) Uiso 1 1 d

loop_
_atom_site_aniso_label
_atom_site_aniso_U_11
_atom_site_aniso_U_22
_atom_site_aniso_U_33
_atom_site_aniso_U_23
_atom_site_aniso_U_13
_atom_site_aniso_U_12
Si1 0.02188(18) 0.02641(19) 0.02082(18) 0.00147(13) 0.00512(13) 0.00552(14)
O1 0.0330(5) 0.0311(5) 0.0347(5) 0.0070(4) 0.0136(4) 0.0002(4)
O2 0.0220(4) 0.0221(4) 0.0207(4) 0.0046(3) 0.0046(3) 0.0064(3)
O3 0.0420(6) 0.0375(6) 0.0197(5) 0.0048(4) 0.0097(4) 0.0086(5)
O4 0.0270(5) 0.0231(5) 0.0263(5) 0.0055(4) 0.0100(4) 0.0083(4)
C1 0.0280(6) 0.0236(6) 0.0196(6) 0.0078(5) 0.0029(5) 0.0034(5)
C2 0.0295(7) 0.0210(6) 0.0262(6) 0.0059(5) 0.0024(5) 0.0038(5)
C3 0.0251(6) 0.0234(6) 0.0271(7) 0.0032(5) 0.0028(5) 0.0065(5)
C4 0.0203(6) 0.0270(7) 0.0299(7) 0.0053(5) 0.0029(5) 0.0063(5)
C5 0.0189(6) 0.0220(6) 0.0243(6) 0.0035(5) 0.0011(5) 0.0020(5)
C6 0.0238(6) 0.0246(6) 0.0176(6) 0.0044(5) -0.0003(5) 0.0044(5)
C7 0.0261(6) 0.0239(6) 0.0186(6) 0.0023(5) 0.0044(5) 0.0032(5)
C8 0.0217(6) 0.0191(6) 0.0201(6) 0.0032(4) 0.0057(5) 0.0048(5)
C9 0.0229(6) 0.0209(6) 0.0215(6) 0.0057(5) 0.0064(5) 0.0059(5)
C10 0.0314(7) 0.0290(7) 0.0212(6) 0.0095(5) 0.0070(5) 0.0104(6)
C11 0.0273(7) 0.0370(8) 0.0218(6) 0.0062(5) -0.0005(5) 0.0092(6)
C12 0.0247(6) 0.0323(7) 0.0210(6) -0.0003(5) -0.0011(5) 0.0053(5)
C13 0.0240(6) 0.0314(7) 0.0267(7) -0.0018(5) -0.0030(5) 0.0022(5)
C14 0.0296(7) 0.0260(7) 0.0359(8) -0.0028(6) -0.0007(6) -0.0010(6)
C15 0.0340(8) 0.0212(7) 0.0387(8) 0.0055(6) 0.0027(6) 0.0000(6)
C16 0.0460(9) 0.0303(8) 0.0371(8) 0.0147(6) 0.0003(7) 0.0089(7)
C17 0.0384(8) 0.0287(8) 0.0457(9) 0.0008(7) 0.0095(7) 0.0105(7)
C18 0.0251(7) 0.0415(9) 0.0501(10) 0.0074(8) 0.0054(7) 0.0019(7)
C19 0.0310(7) 0.0240(7) 0.0355(8) 0.0086(6) 0.0108(6) 0.0027(6)
C20 0.0280(7) 0.0352(8) 0.0314(7) 0.0022(6) 0.0063(6) -0.0017(6)
C21 0.0440(10) 0.0593(12) 0.0334(9) 0.0046(8) 0.0113(7) -0.0155(9)
C22 0.0286(7) 0.0326(7) 0.0235(6) 0.0006(5) 0.0044(5) 0.0073(6)
C23 0.0386(9) 0.0369(9) 0.0392(9) -0.0001(7) -0.0006(7) -0.0002(7)
C24 0.0333(8) 0.0395(8) 0.0297(7) 0.0049(6) 0.0041(6) 0.0156(7)
C25 0.0796(16) 0.0714(15) 0.0328(9) 0.0060(9) -0.0086(10) 0.0371(13)

loop_
_atom_type_symbol
_atom_type_description
_atom_type_scat_dispersion_real
_atom_type_scat_dispersion_imag
_atom_type_scat_source
C C 0.0033 0.0016 'International Tables Vol C Tables 4.2.6.8 and 6.1.1.4'
H H 0.0000 0.0000 'International Tables Vol C Tables 4.2.6.8 and 6.1.1.4'
O O 0.0106 0.0060 'International Tables Vol C Tables 4.2.6.8 and 6.1.1.4'
Si Si 0.0817 0.0704 'International Tables Vol C Tables 4.2.6.8 and 6.1.1.4'

loop_
_geom_angle_atom_site_label_1
_geom_angle_atom_site_label_2
_geom_angle_atom_site_label_3
_geom_angle
O4 Si1 C22 110.75(6)
O4 Si1 C24 105.00(6)
C22 Si1 C24 108.11(7)
O4 Si1 C20 111.69(6)
C22 Si1 C20 111.24(7)
C24 Si1 C20 109.79(8)
C5 O2 C9 116.43(9)
C7 O3 H3O 101.5(17)
C8 O4 Si1 129.54(8)
O1 C1 C6 119.70(12)
O1 C1 C2 120.28(12)
C6 C1 C2 119.41(11)
C1 C2 C15 110.18(11)
C1 C2 C16 102.06(11)
C15 C2 C16 108.10(12)
C1 C2 C3 112.86(10)
C15 C2 C3 111.78(11)
C16 C2 C3 111.37(12)
C4 C3 C17 110.41(12)
C4 C3 C2 113.08(11)
C17 C3 C2 113.20(12)
C4 C3 H3A 105.0(9)
C17 C3 H3A 108.3(9)
C2 C3 H3A 106.3(9)
C5 C4 C3 111.50(10)
C5 C4 H4A 109.1(10)
C3 C4 H4A 110.4(10)
C5 C4 H4B 108.2(10)
C3 C4 H4B 108.9(10)
H4A C4 H4B 108.8(14)
O2 C5 C4 106.95(10)
O2 C5 C6 109.81(10)
C4 C5 C6 111.34(11)
O2 C5 H5A 110.3(9)
C4 C5 H5A 110.3(9)
C6 C5 H5A 108.2(8)
C5 C6 C1 112.01(10)
C5 C6 C7 109.02(10)
C1 C6 C7 113.28(11)
C5 C6 H6A 107.9(10)
C1 C6 H6A 105.0(10)
C7 C6 H6A 109.4(10)
O3 C7 C8 111.93(11)
O3 C7 C6 112.89(11)
C8 C7 C6 108.84(10)
O3 C7 H7A 103.7(10)
C8 C7 H7A 109.9(10)
C6 C7 H7A 109.5(10)
O4 C8 C7 112.62(10)
O4 C8 C9 107.64(10)
C7 C8 C9 111.90(10)
O4 C8 H8A 109.9(9)
C7 C8 H8A 108.0(8)
C9 C8 H8A 106.6(8)
O2 C9 C19 110.22(10)
O2 C9 C10 104.58(10)
C19 C9 C10 109.26(11)
O2 C9 C8 109.57(10)
C19 C9 C8 112.00(10)
C10 C9 C8 110.95(10)
C11 C10 C9 117.34(11)
C11 C10 H10A 109.0(9)
C9 C10 H10A 105.7(9)
C11 C10 H10B 108.6(9)
C9 C10 H10B 107.7(9)
H10A C10 H10B 108.1(13)
C12 C11 C10 113.83(11)
C12 C11 H11A 111.5(10)
C10 C11 H11A 110.9(9)
C12 C11 H11B 108.6(11)
C10 C11 H11B 106.4(11)
H11A C11 H11B 105.1(14)
C13 C12 C11 128.89(13)
C13 C12 H12A 116.8(10)
C11 C12 H12A 114.3(10)
C12 C13 C18 124.25(14)
C12 C13 C14 120.49(13)
C18 C13 C14 115.22(13)
C13 C14 C15 115.63(12)
C13 C14 H14A 109.4(10)
C15 C14 H14A 110.2(10)
C13 C14 H14B 108.4(11)
C15 C14 H14B 105.5(11)
H14A C14 H14B 107.3(14)
C14 C15 C2 117.71(12)
C14 C15 H15A 107.6(11)
C2 C15 H15A 106.9(11)
C14 C15 H15B 109.8(11)
C2 C15 H15B 107.4(11)
H15A C15 H15B 106.8(15)
C2 C16 H16A 109.0(12)
C2 C16 H16B 113.2(12)
H16A C16 H16B 109.0(17)
C2 C16 H16C 109.7(12)
H16A C16 H16C 106.8(17)
H16B C16 H16C 109.0(16)
C3 C17 H17A 110.4(11)
C3 C17 H17B 111.6(12)
H17A C17 H17B 108.9(16)
C3 C17 H17C 111.6(11)
H17A C17 H17C 106.2(16)
H17B C17 H17C 108.1(16)
C13 C18 H18A 112.8(15)
C13 C18 H18B 112.3(14)
H18A C18 H18B 112(2)
C13 C18 H18C 110.0(15)
H18A C18 H18C 102(2)
H18B C18 H18C 106.6(19)
C9 C19 H19A 109.5(12)
C9 C19 H19B 111.5(11)
H19A C19 H19B 108.2(16)
C9 C19 H19C 110.0(11)
H19A C19 H19C 109.2(16)
H19B C19 H19C 108.3(15)
C21 C20 Si1 114.01(12)
C21 C20 H20A 108.3(12)
Si1 C20 H20A 109.2(12)
C21 C20 H20B 106.8(13)
Si1 C20 H20B 111.7(13)
H20A C20 H20B 106.4(17)
C20 C21 H21A 110.5(13)
C20 C21 H21B 112.2(13)
H21A C21 H21B 109.1(18)
C20 C21 H21C 111.9(14)
H21A C21 H21C 105.3(19)
H21B C21 H21C 107.5(19)
C23 C22 Si1 113.70(11)
C23 C22 H22A 109.7(11)
Si1 C22 H22A 108.0(11)
C23 C22 H22B 111.8(11)
Si1 C22 H22B 108.4(11)
H22A C22 H22B 104.9(15)
C22 C23 H23A 111.8(12)
C22 C23 H23B 110.8(12)
H23A C23 H23B 108.7(17)
C22 C23 H23C 113.4(12)
H23A C23 H23C 106.3(17)
H23B C23 H23C 105.5(17)
C25 C24 Si1 116.07(12)
C25 C24 H24A 109.4(12)
Si1 C24 H24A 107.1(12)
C25 C24 H24B 110.5(11)
Si1 C24 H24B 107.9(11)
H24A C24 H24B 105.3(16)
C24 C25 H25A 111.7(14)
C24 C25 H25B 109.9(16)
H25A C25 H25B 107(2)
C24 C25 H25C 112.8(18)
H25A C25 H25C 112(2)
H25B C25 H25C 103(2)

loop_
_geom_bond_atom_site_label_1
_geom_bond_atom_site_label_2
_geom_bond_distance
Si1 O4 1.6541(9)
Si1 C22 1.8679(14)
Si1 C24 1.8704(15)
Si1 C20 1.8749(15)
O1 C1 1.2210(16)
O2 C5 1.4295(15)
O2 C9 1.4467(14)
O3 C7 1.4225(15)
O3 H3O 0.93(3)
O4 C8 1.4199(14)
C1 C6 1.5313(18)
C1 C2 1.5362(18)
C2 C15 1.5489(19)
C2 C16 1.5490(19)
C2 C3 1.5495(19)
C3 C4 1.5305(19)
C3 C17 1.5344(19)
C3 H3A 0.976(16)
C4 C5 1.5189(18)
C4 H4A 0.960(17)
C4 H4B 0.968(17)
C5 C6 1.5223(17)
C5 H5A 0.962(15)
C6 C7 1.5323(17)
C6 H6A 0.916(16)
C7 C8 1.5269(17)
C7 H7A 0.986(17)
C8 C9 1.5480(16)
C8 H8A 0.990(15)
C9 C19 1.5290(19)
C9 C10 1.5360(18)
C10 C11 1.534(2)
C10 H10A 0.975(17)
C10 H10B 0.965(16)
C11 C12 1.503(2)
C11 H11A 0.964(17)
C11 H11B 0.966(19)
C12 C13 1.332(2)
C12 H12A 0.959(17)
C13 C18 1.509(2)
C13 C14 1.512(2)
C14 C15 1.537(2)
C14 H14A 0.987(18)
C14 H14B 0.988(19)
C15 H15A 0.949(19)
C15 H15B 0.988(19)
C16 H16A 0.94(2)
C16 H16B 1.00(2)
C16 H16C 0.98(2)
C17 H17A 0.99(2)
C17 H17B 0.97(2)
C17 H17C 0.99(2)
C18 H18A 0.91(2)
C18 H18B 0.95(2)
C18 H18C 0.98(3)
C19 H19A 0.95(2)
C19 H19B 0.98(2)
C19 H19C 0.954(19)
C20 C21 1.522(2)
C20 H20A 0.98(2)
C20 H20B 0.95(2)
C21 H21A 0.97(2)
C21 H21B 1.04(2)
C21 H21C 0.95(2)
C22 C23 1.525(2)
C22 H22A 0.97(2)
C22 H22B 0.934(19)
C23 H23A 0.98(2)
C23 H23B 0.95(2)
C23 H23C 0.95(2)
C24 C25 1.520(2)
C24 H24A 0.95(2)
C24 H24B 1.00(2)
C25 H25A 0.97(3)
C25 H25B 0.95(3)
C25 H25C 0.90(3)

loop_
_geom_hbond_atom_site_label_D
_geom_hbond_atom_site_label_H
_geom_hbond_atom_site_label_A
_geom_hbond_distance_DH
_geom_hbond_distance_HA
_geom_hbond_distance_DA
_geom_hbond_angle_DHA
O3 H3O O1 0.93(3) 1.88(3) 2.7077(15) 146(2)

loop_
_geom_torsion_atom_site_label_1
_geom_torsion_atom_site_label_2
_geom_torsion_atom_site_label_3
_geom_torsion_atom_site_label_4
_geom_torsion
C22 Si1 O4 C8 99.65(11)
C24 Si1 O4 C8 -143.88(11)
C20 Si1 O4 C8 -24.93(13)
O1 C1 C2 C15 28.93(17)
C6 C1 C2 C15 -160.04(11)
O1 C1 C2 C16 -85.71(15)
C6 C1 C2 C16 85.31(14)
O1 C1 C2 C3 154.66(12)
C6 C1 C2 C3 -34.32(16)
C1 C2 C3 C4 41.23(15)
C15 C2 C3 C4 166.09(11)
C16 C2 C3 C4 -72.88(14)
C1 C2 C3 C17 167.75(12)
C15 C2 C3 C17 -67.39(15)
C16 C2 C3 C17 53.64(16)
C17 C3 C4 C5 176.18(12)
C2 C3 C4 C5 -55.83(15)
C9 O2 C5 C4 -179.93(10)
C9 O2 C5 C6 59.13(13)
C3 C4 C5 O2 -58.84(14)
C3 C4 C5 C6 61.12(14)
O2 C5 C6 C1 66.79(13)
C4 C5 C6 C1 -51.46(14)
O2 C5 C6 C7 -59.37(13)
C4 C5 C6 C7 -177.63(10)
O1 C1 C6 C5 -149.38(12)
C2 C1 C6 C5 39.55(15)
O1 C1 C6 C7 -25.56(16)
C2 C1 C6 C7 163.37(11)
C5 C6 C7 O3 -176.70(10)
C1 C6 C7 O3 57.86(14)
C5 C6 C7 C8 58.38(13)
C1 C6 C7 C8 -67.06(13)
Si1 O4 C8 C7 -75.54(13)
Si1 O4 C8 C9 160.65(9)
O3 C7 C8 O4 58.14(14)
C6 C7 C8 O4 -176.38(10)
O3 C7 C8 C9 179.56(10)
C6 C7 C8 C9 -54.96(13)
C5 O2 C9 C19 69.73(13)
C5 O2 C9 C10 -172.95(10)
C5 O2 C9 C8 -53.96(13)
O4 C8 C9 O2 175.19(9)
C7 C8 C9 O2 50.95(13)
O4 C8 C9 C19 52.57(14)
C7 C8 C9 C19 -71.68(13)
O4 C8 C9 C10 -69.83(13)
C7 C8 C9 C10 165.93(10)
O2 C9 C10 C11 72.58(13)
C19 C9 C10 C11 -169.44(11)
C8 C9 C10 C11 -45.47(15)
C9 C10 C11 C12 -56.68(16)
C10 C11 C12 C13 135.54(15)
C11 C12 C13 C18 4.8(2)
C11 C12 C13 C14 -177.54(13)
C12 C13 C14 C15 109.20(16)
C18 C13 C14 C15 -72.97(17)
C13 C14 C15 C2 -60.83(18)
C1 C2 C15 C14 79.96(15)
C16 C2 C15 C14 -169.28(13)
C3 C2 C15 C14 -46.37(17)
O4 Si1 C20 C21 155.84(13)
C22 Si1 C20 C21 31.53(15)
C24 Si1 C20 C21 -88.10(14)
O4 Si1 C22 C23 46.93(13)
C24 Si1 C22 C23 -67.61(13)
C20 Si1 C22 C23 171.77(11)
O4 Si1 C24 C25 54.07(18)
C22 Si1 C24 C25 172.34(17)
C20 Si1 C24 C25 -66.14(18)
